data_7016082
loop_
_publ_author_name
'Bezuidenhout, Daniela I.'
'Barnard, Werner'
'van der Westhuizen, Belinda'
'van der Watt, Elisia'
'Liles, David C.'

_publ_section_title
;
 Multimetal Fischer carbene complexes of Group VI transition metals:
 synthesis, structure and substituent effect investigation.
;
_journal_issue 25
_journal_name_full 'Dalton transactions (Cambridge, England : 2003)'
_journal_page_first 6711
_journal_page_last 6721
_journal_paper_doi 10.1039/c1dt10183h
_journal_volume 40
_journal_year 2011
_chemical_formula_moiety 'C27 H15 Cl Cr O9 S Ti W, C H2 Cl2'
_chemical_formula_sum 'C28 H17 Cl3 Cr O9 S Ti W'
_chemical_formula_weight 919.58
_chemical_name_common
;
((Chloro-bis(eta$5!-pentadienyl)-titanium-oxy)-(eta$6!-
tricarbonylchromium-benzo(b)thien-2-yl)-methylidene)-(pentacarbonyl)-
tungsten dichloromethane solvate
;
_chemical_name_systematic
;
((Chloro-bis(\h^5^-pentadienyl)-titanium-oxy)-(\h^6^-tricarbonylchromium-
benzo[b]thien-2-yl)-methylidene)-(pentacarbonyl)-tungsten dichloromethane
solvate
;
_space_group_IT_number 14
_symmetry_cell_setting monoclinic
_symmetry_space_group_name_Hall '-P 2ybc'
_symmetry_space_group_name_H-M 'P 1 21/c 1'
_atom_sites_solution_hydrogens geom
_atom_sites_solution_primary direct
_atom_sites_solution_secondary difmap
_audit_creation_method SHELXL-97
_cell_angle_alpha 90.00
_cell_angle_beta 101.298(1)
_cell_angle_gamma 90.00
_cell_formula_units_Z 4
_cell_length_a 11.2280(5)
_cell_length_b 12.2398(5)
_cell_length_c 23.9446(11)
_cell_measurement_reflns_used 9031
_cell_measurement_temperature 293(2)
_cell_measurement_theta_max 26.503
_cell_measurement_theta_min 2.404
_cell_volume 3226.9(2)
_computing_cell_refinement 'SAINT (Bruker, 2001)'
_computing_data_collection 'SMART (Bruker, 2001)'
_computing_data_reduction SAINT
_computing_molecular_graphics ' ORTEP-3 for Windows (Farrugia, 1997), POV-Ray (Cason, 2004)'
_computing_publication_material SHELXL-97
_computing_structure_refinement 'SHELXTL and SHELXL-97 (Sheldrick, 1997)'
_computing_structure_solution 'SHELXTL (Bruker, 2001)'
_diffrn_ambient_temperature 293(2)
_diffrn_detector 'SMART 1000 CCD'
_diffrn_detector_area_resol_mean 8.3
_diffrn_measured_fraction_theta_full 0.995
_diffrn_measured_fraction_theta_max 0.910
_diffrn_measurement_device_type 'Bruker (Siemens) P4'
_diffrn_measurement_method '\f and \w scans'
_diffrn_radiation_monochromator graphite
_diffrn_radiation_source 'fine-focus sealed tube'
_diffrn_radiation_type MoK\a
_diffrn_radiation_wavelength 0.71073
_diffrn_reflns_av_R_equivalents 0.0248
_diffrn_reflns_av_sigmaI/netI 0.0270
_diffrn_reflns_limit_h_max 13
_diffrn_reflns_limit_h_min -14
_diffrn_reflns_limit_k_max 4
_diffrn_reflns_limit_k_min -15
_diffrn_reflns_limit_l_max 29
_diffrn_reflns_limit_l_min -29
_diffrn_reflns_number 17325
_diffrn_reflns_theta_full 25.00
_diffrn_reflns_theta_max 26.56
_diffrn_reflns_theta_min 2.40
_exptl_absorpt_coefficient_mu 4.491
_exptl_absorpt_correction_T_max 0.764
_exptl_absorpt_correction_T_min 0.603
_exptl_absorpt_correction_type multi-scan
_exptl_absorpt_process_details 'SADABS (Bruker, 2001)'
_exptl_crystal_colour dark-purple
_exptl_crystal_density_diffrn 1.893
_exptl_crystal_density_method 'not measured'
_exptl_crystal_description plate
_exptl_crystal_F_000 1776
_exptl_crystal_size_max 0.20
_exptl_crystal_size_mid 0.18
_exptl_crystal_size_min 0.06
_refine_diff_density_max 1.155
_refine_diff_density_min -1.003
_refine_diff_density_rms 0.089
_refine_ls_extinction_method none
_refine_ls_goodness_of_fit_ref 1.035
_refine_ls_hydrogen_treatment constr
_refine_ls_matrix_type full
_refine_ls_number_parameters 419
_refine_ls_number_reflns 6124
_refine_ls_number_restraints 0
_refine_ls_restrained_S_all 1.035
_refine_ls_R_factor_all 0.0435
_refine_ls_R_factor_gt 0.0307
_refine_ls_shift/su_max 0.001
_refine_ls_shift/su_mean 0.000
_refine_ls_structure_factor_coef Fsqd
_refine_ls_weighting_details 'calc w=1/[\s^2^(Fo^2^)+(0.0452P)^2^+4.0918P] where P=(Fo^2^+2Fc^2^)/3'
_refine_ls_weighting_scheme calc
_refine_ls_wR_factor_gt 0.0773
_refine_ls_wR_factor_ref 0.0871
_reflns_number_gt 4947
_reflns_number_total 6124
_reflns_threshold_expression >2\s(I)
_cod_data_source_file c1dt10183h.txt
_cod_data_source_block EvdW07_Complex_4b
_cod_original_sg_symbol_H-M 'P 21/c'
_cod_database_code 7016082

loop_
_symmetry_equiv_pos_as_xyz
'x, y, z'
'-x, y+1/2, -z+1/2'
'-x, -y, -z'
'x, -y-1/2, z-1/2'

loop_
_atom_site_label
_atom_site_type_symbol
_atom_site_fract_x
_atom_site_fract_y
_atom_site_fract_z
_atom_site_U_iso_or_equiv
_atom_site_adp_type
_atom_site_occupancy
_atom_site_symmetry_multiplicity
_atom_site_calc_flag
_atom_site_refinement_flags
_atom_site_disorder_assembly
_atom_site_disorder_group
W1 W 0.355502(19) 0.522886(14) 0.381348(8) 0.05010(9) Uani 1 1 d . . .
Cr1 Cr 0.02602(6) 0.21383(5) 0.52664(3) 0.04324(17) Uani 1 1 d . . .
Ti1 Ti 0.44983(7) 0.16182(6) 0.33827(3) 0.04343(19) Uani 1 1 d . . .
Cl1 Cl 0.53318(15) 0.28349(12) 0.27981(7) 0.0776(4) Uani 1 1 d . . .
C1 C 0.3666(8) 0.6792(5) 0.3585(3) 0.094(2) Uani 1 1 d . . .
O1 O 0.3762(8) 0.7706(4) 0.3489(3) 0.155(3) Uani 1 1 d . . .
C2 C 0.5368(6) 0.5004(4) 0.3818(2) 0.0598(13) Uani 1 1 d . . .
O2 O 0.6370(4) 0.4877(4) 0.3824(2) 0.0903(14) Uani 1 1 d . . .
C3 C 0.3888(5) 0.5867(4) 0.4607(2) 0.0559(12) Uani 1 1 d . . .
O3 O 0.4043(4) 0.6309(3) 0.50371(17) 0.0775(11) Uani 1 1 d . . .
C4 C 0.1768(6) 0.5345(5) 0.3810(2) 0.0690(16) Uani 1 1 d . . .
O4 O 0.0745(5) 0.5392(6) 0.3802(3) 0.122(2) Uani 1 1 d . . .
C5 C 0.3109(5) 0.4786(4) 0.2980(2) 0.0589(13) Uani 1 1 d . . .
O5 O 0.2812(5) 0.4591(4) 0.25088(18) 0.0889(13) Uani 1 1 d . . .
C6 C 0.3520(4) 0.3514(3) 0.40942(18) 0.0391(9) Uani 1 1 d . . .
O6 O 0.3958(3) 0.2743(2) 0.38340(13) 0.0447(7) Uani 1 1 d . . .
S1 S 0.30048(11) 0.16913(9) 0.47149(5) 0.0505(3) Uani 1 1 d . . .
C7 C 0.3001(4) 0.3113(3) 0.45694(18) 0.0403(9) Uani 1 1 d . . .
C8 C 0.2463(4) 0.3693(4) 0.49372(18) 0.0435(10) Uani 1 1 d . . .
H8 H 0.2371 0.4448 0.4919 0.052 Uiso 1 1 calc R . .
C9 C 0.2050(4) 0.3025(3) 0.53566(19) 0.0435(10) Uani 1 1 d . . .
C10 C 0.1439(4) 0.3336(4) 0.57992(19) 0.0485(10) Uani 1 1 d . . .
H10 H 0.1257 0.4066 0.5850 0.058 Uiso 1 1 calc R . .
C11 C 0.1113(4) 0.2535(4) 0.61572(19) 0.0542(12) Uani 1 1 d . . .
H11 H 0.0769 0.2738 0.6465 0.065 Uiso 1 1 calc R . .
C12 C 0.1305(4) 0.1417(4) 0.6054(2) 0.0553(12) Uani 1 1 d . . .
H12 H 0.1058 0.0893 0.6289 0.066 Uiso 1 1 calc R . .
C13 C 0.1855(4) 0.1087(4) 0.5611(2) 0.0503(11) Uani 1 1 d . . .
H13 H 0.1953 0.0349 0.5538 0.060 Uiso 1 1 calc R . .
C14 C 0.2262(4) 0.1896(3) 0.52713(19) 0.0437(10) Uani 1 1 d . . .
C15 C -0.0657(4) 0.3292(4) 0.4928(2) 0.0570(12) Uani 1 1 d . . .
O15 O -0.1234(4) 0.4000(3) 0.4714(2) 0.0899(13) Uani 1 1 d . . .
C16 C -0.1130(5) 0.1537(5) 0.5433(2) 0.0630(13) Uani 1 1 d . . .
O16 O -0.2007(4) 0.1166(4) 0.5527(2) 0.0974(15) Uani 1 1 d . . .
C17 C -0.0050(4) 0.1459(4) 0.4575(2) 0.0555(12) Uani 1 1 d . . .
O17 O -0.0211(4) 0.1052(4) 0.41300(19) 0.0891(13) Uani 1 1 d . . .
C18 C 0.5824(5) 0.0108(4) 0.3580(3) 0.0678(15) Uani 1 1 d . . .
H18 H 0.5704 -0.0498 0.3342 0.081 Uiso 1 1 calc R . .
C19 C 0.5302(5) 0.0283(4) 0.4064(3) 0.0635(14) Uani 1 1 d . . .
H19 H 0.4763 -0.0184 0.4195 0.076 Uiso 1 1 calc R . .
C20 C 0.5728(4) 0.1266(4) 0.4308(2) 0.0593(13) Uani 1 1 d . . .
H20 H 0.5547 0.1567 0.4638 0.071 Uiso 1 1 calc R . .
C21 C 0.6478(4) 0.1727(4) 0.3972(2) 0.0628(13) Uani 1 1 d . . .
H21 H 0.6866 0.2400 0.4032 0.075 Uiso 1 1 calc R . .
C22 C 0.6546(5) 0.1000(5) 0.3525(3) 0.0654(14) Uani 1 1 d . . .
H22 H 0.6998 0.1101 0.3242 0.079 Uiso 1 1 calc R . .
C23 C 0.3469(9) 0.0218(8) 0.2828(6) 0.125(4) Uani 1 1 d . . .
H23 H 0.3900 -0.0405 0.2766 0.150 Uiso 1 1 calc R . .
C24 C 0.2897(9) 0.0368(8) 0.3246(5) 0.113(3) Uani 1 1 d . . .
H24 H 0.2874 -0.0133 0.3536 0.135 Uiso 1 1 calc R . .
C25 C 0.2374(6) 0.1300(9) 0.3200(4) 0.096(2) Uani 1 1 d . . .
H25 H 0.1892 0.1568 0.3444 0.115 Uiso 1 1 calc R . .
C26 C 0.2623(7) 0.1831(5) 0.2749(4) 0.099(3) Uani 1 1 d . . .
H26 H 0.2372 0.2531 0.2630 0.119 Uiso 1 1 calc R . .
C27 C 0.3327(9) 0.1137(13) 0.2495(3) 0.130(4) Uani 1 1 d . . .
H27 H 0.3637 0.1265 0.2168 0.156 Uiso 1 1 calc R . .
C28 C 0.8843(11) 0.3174(4) 0.2720(7) 0.114(5) Uani 0.551(6) 1 d PG A 1
H28A H 0.8010 0.3331 0.2539 0.137 Uiso 0.551(6) 1 calc PR A 1
H28B H 0.8932 0.3336 0.3123 0.137 Uiso 0.551(6) 1 calc PR A 1
Cl2 Cl 0.9801(5) 0.4010(4) 0.2432(3) 0.133(2) Uani 0.551(6) 1 d PG A 1
Cl3 Cl 0.9132(4) 0.1807(3) 0.2637(3) 0.149(3) Uani 0.551(6) 1 d PG A 1
C28A C 0.954(4) 0.3882(13) 0.2821(6) 0.30(3) Uani 0.449(6) 1 d PG A 2
H28C H 0.9002 0.4498 0.2824 0.359 Uiso 0.449(6) 1 calc PR A 2
H28D H 1.0371 0.4149 0.2930 0.359 Uiso 0.449(6) 1 calc PR A 2
Cl2A Cl 0.9332(15) 0.3353(19) 0.2142(4) 0.47(2) Uani 0.449(6) 1 d PG A 2
Cl3A Cl 0.9282(9) 0.2934(14) 0.3316(4) 0.283(8) Uani 0.449(6) 1 d PG A 2

loop_
_atom_site_aniso_label
_atom_site_aniso_U_11
_atom_site_aniso_U_22
_atom_site_aniso_U_33
_atom_site_aniso_U_23
_atom_site_aniso_U_13
_atom_site_aniso_U_12
W1 0.07272(15) 0.03237(11) 0.04888(13) 0.00311(7) 0.02095(10) 0.00343(8)
Cr1 0.0444(4) 0.0383(3) 0.0495(4) 0.0036(3) 0.0154(3) 0.0010(3)
Ti1 0.0540(5) 0.0339(4) 0.0448(4) -0.0033(3) 0.0157(4) 0.0054(3)
Cl1 0.1029(11) 0.0672(8) 0.0751(9) 0.0155(7) 0.0478(8) 0.0064(8)
C1 0.172(7) 0.045(3) 0.077(4) 0.010(3) 0.058(4) 0.011(4)
O1 0.307(9) 0.042(2) 0.144(5) 0.028(3) 0.112(5) 0.015(4)
C2 0.079(4) 0.055(3) 0.049(3) -0.002(2) 0.021(3) -0.018(3)
O2 0.065(3) 0.125(4) 0.086(3) -0.008(3) 0.027(2) -0.024(3)
C3 0.066(3) 0.041(2) 0.063(3) 0.000(2) 0.019(3) -0.006(2)
O3 0.090(3) 0.074(3) 0.068(3) -0.023(2) 0.014(2) -0.012(2)
C4 0.086(4) 0.075(4) 0.047(3) -0.004(3) 0.018(3) 0.026(3)
O4 0.078(3) 0.183(6) 0.105(4) -0.013(4) 0.021(3) 0.048(4)
C5 0.080(4) 0.046(3) 0.053(3) 0.006(2) 0.019(3) 0.010(2)
O5 0.133(4) 0.084(3) 0.050(3) 0.004(2) 0.019(2) 0.007(3)
C6 0.043(2) 0.0325(19) 0.043(2) -0.0013(17) 0.0132(18) -0.0009(17)
O6 0.0537(17) 0.0331(14) 0.0520(18) -0.0042(13) 0.0218(14) 0.0029(13)
S1 0.0595(7) 0.0348(5) 0.0642(8) 0.0039(5) 0.0291(6) 0.0063(5)
C7 0.042(2) 0.0314(19) 0.050(2) -0.0008(17) 0.0151(19) -0.0002(16)
C8 0.047(2) 0.040(2) 0.046(2) -0.0014(19) 0.0144(19) -0.0009(18)
C9 0.042(2) 0.042(2) 0.049(3) -0.0014(19) 0.0145(19) 0.0009(18)
C10 0.054(3) 0.045(2) 0.049(3) -0.005(2) 0.016(2) -0.001(2)
C11 0.060(3) 0.065(3) 0.041(3) -0.003(2) 0.016(2) -0.001(2)
C12 0.057(3) 0.055(3) 0.055(3) 0.018(2) 0.014(2) -0.001(2)
C13 0.051(3) 0.043(2) 0.059(3) 0.013(2) 0.015(2) 0.008(2)
C14 0.042(2) 0.041(2) 0.052(3) 0.0035(19) 0.0166(19) 0.0032(18)
C15 0.052(3) 0.048(3) 0.071(3) -0.002(2) 0.010(2) 0.006(2)
O15 0.089(3) 0.064(2) 0.110(4) 0.012(2) 0.003(3) 0.029(2)
C16 0.055(3) 0.067(3) 0.069(3) 0.008(3) 0.017(3) -0.007(3)
O16 0.065(3) 0.120(4) 0.113(4) 0.017(3) 0.033(2) -0.024(3)
C17 0.054(3) 0.050(3) 0.062(3) 0.003(2) 0.010(2) -0.006(2)
O17 0.110(3) 0.087(3) 0.071(3) -0.023(2) 0.017(2) -0.016(3)
C18 0.068(3) 0.055(3) 0.079(4) -0.007(3) 0.010(3) 0.026(3)
C19 0.060(3) 0.059(3) 0.071(4) 0.019(3) 0.009(3) 0.011(2)
C20 0.055(3) 0.069(3) 0.053(3) -0.002(2) 0.008(2) 0.013(2)
C21 0.050(3) 0.062(3) 0.074(4) -0.006(3) 0.007(3) 0.006(2)
C22 0.054(3) 0.071(3) 0.076(4) 0.001(3) 0.025(3) 0.017(3)
C23 0.097(6) 0.091(6) 0.163(10) -0.081(7) -0.034(7) 0.028(5)
C24 0.101(6) 0.088(6) 0.125(8) 0.030(5) -0.036(6) -0.045(5)
C25 0.063(4) 0.130(7) 0.091(5) -0.036(5) 0.008(4) -0.014(4)
C26 0.102(5) 0.051(3) 0.113(6) 0.003(4) -0.054(5) -0.002(3)
C27 0.119(7) 0.227(13) 0.043(4) -0.040(6) 0.016(4) -0.058(8)
C28 0.081(9) 0.161(16) 0.110(12) 0.020(11) 0.043(9) 0.012(10)
Cl2 0.120(4) 0.138(4) 0.141(5) 0.039(4) 0.022(4) 0.003(3)
Cl3 0.120(4) 0.131(4) 0.187(6) 0.014(4) 0.006(3) -0.015(3)
C28A 0.46(7) 0.059(13) 0.27(5) 0.00(2) -0.20(5) 0.01(2)
Cl2A 0.307(19) 0.88(5) 0.219(13) -0.11(2) 0.061(12) 0.31(3)
Cl3A 0.207(9) 0.47(2) 0.177(9) 0.119(12) 0.038(7) -0.026(11)

loop_
_atom_type_symbol
_atom_type_description
_atom_type_scat_dispersion_real
_atom_type_scat_dispersion_imag
_atom_type_scat_source
C C 0.0033 0.0016 'International Tables Vol C Tables 4.2.6.8 and 6.1.1.4'
H H 0.0000 0.0000 'International Tables Vol C Tables 4.2.6.8 and 6.1.1.4'
O O 0.0106 0.0060 'International Tables Vol C Tables 4.2.6.8 and 6.1.1.4'
S S 0.1246 0.1234 'International Tables Vol C Tables 4.2.6.8 and 6.1.1.4'
Cl Cl 0.1484 0.1585 'International Tables Vol C Tables 4.2.6.8 and 6.1.1.4'
Ti Ti 0.2776 0.4457 'International Tables Vol C Tables 4.2.6.8 and 6.1.1.4'
Cr Cr 0.3209 0.6236 'International Tables Vol C Tables 4.2.6.8 and 6.1.1.4'
W W -0.8490 6.8722 'International Tables Vol C Tables 4.2.6.8 and 6.1.1.4'

loop_
_geom_angle_atom_site_label_1
_geom_angle_atom_site_label_2
_geom_angle_atom_site_label_3
_geom_angle
_geom_angle_site_symmetry_1
_geom_angle_site_symmetry_3
_geom_angle_publ_flag
C1 W1 C4 92.7(3) . . ?
C1 W1 C3 83.0(2) . . ?
C4 W1 C3 88.7(2) . . ?
C1 W1 C5 90.1(2) . . ?
C4 W1 C5 87.8(2) . . ?
C3 W1 C5 172.13(19) . . ?
C1 W1 C2 90.8(3) . . ?
C4 W1 C2 176.3(2) . . ?
C3 W1 C2 92.7(2) . . ?
C5 W1 C2 91.3(2) . . ?
C1 W1 C6 177.2(3) . . ?
C4 W1 C6 89.5(2) . . ?
C3 W1 C6 95.30(17) . . ?
C5 W1 C6 91.71(17) . . ?
C2 W1 C6 87.01(18) . . ?
C17 Cr1 C16 89.7(2) . . ?
C17 Cr1 C15 87.6(2) . . ?
C16 Cr1 C15 88.7(2) . . ?
C17 Cr1 C12 124.8(2) . . ?
C16 Cr1 C12 89.2(2) . . ?
C15 Cr1 C12 147.5(2) . . ?
C17 Cr1 C10 144.5(2) . . ?
C16 Cr1 C10 125.4(2) . . ?
C15 Cr1 C10 88.0(2) . . ?
C12 Cr1 C10 67.19(18) . . ?
C17 Cr1 C11 160.7(2) . . ?
C16 Cr1 C11 96.0(2) . . ?
C15 Cr1 C11 110.8(2) . . ?
C12 Cr1 C11 37.3(2) . . ?
C10 Cr1 C11 36.86(17) . . ?
C17 Cr1 C13 94.0(2) . . ?
C16 Cr1 C13 110.1(2) . . ?
C15 Cr1 C13 161.1(2) . . ?
C12 Cr1 C13 36.56(17) . . ?
C10 Cr1 C13 79.78(18) . . ?
C11 Cr1 C13 66.78(19) . . ?
C17 Cr1 C9 108.30(19) . . ?
C16 Cr1 C9 161.7(2) . . ?
C15 Cr1 C9 94.82(19) . . ?
C12 Cr1 C9 78.22(17) . . ?
C10 Cr1 C9 37.16(16) . . ?
C11 Cr1 C9 66.01(17) . . ?
C13 Cr1 C9 66.82(16) . . ?
C17 Cr1 C14 87.59(19) . . ?
C16 Cr1 C14 146.1(2) . . ?
C15 Cr1 C14 124.87(19) . . ?
C12 Cr1 C14 65.26(17) . . ?
C10 Cr1 C14 66.53(16) . . ?
C11 Cr1 C14 77.42(17) . . ?
C13 Cr1 C14 36.65(16) . . ?
C9 Cr1 C14 36.70(15) . . ?
O6 Ti1 C23 132.2(3) . . ?
O6 Ti1 C24 103.3(4) . . ?
C23 Ti1 C24 32.4(4) . . ?
O6 Ti1 C27 120.5(4) . . ?
C23 Ti1 C27 34.0(4) . . ?
C24 Ti1 C27 55.1(3) . . ?
O6 Ti1 C26 86.7(2) . . ?
C23 Ti1 C26 55.5(3) . . ?
C24 Ti1 C26 54.2(3) . . ?
C27 Ti1 C26 34.1(3) . . ?
O6 Ti1 Cl1 94.99(10) . . ?
C23 Ti1 Cl1 109.6(4) . . ?
C24 Ti1 Cl1 135.6(3) . . ?
C27 Ti1 Cl1 80.7(3) . . ?
C26 Ti1 Cl1 87.5(2) . . ?
O6 Ti1 C19 103.18(18) . . ?
C23 Ti1 C19 88.0(4) . . ?
C24 Ti1 C19 79.8(3) . . ?
C27 Ti1 C19 121.5(4) . . ?
C26 Ti1 C19 133.9(2) . . ?
Cl1 Ti1 C19 134.82(15) . . ?
O6 Ti1 C18 134.79(18) . . ?
C23 Ti1 C18 76.2(3) . . ?
C24 Ti1 C18 87.3(3) . . ?
C27 Ti1 C18 101.8(4) . . ?
C26 Ti1 C18 131.6(2) . . ?
Cl1 Ti1 C18 107.75(17) . . ?
C19 Ti1 C18 34.8(2) . . ?
O6 Ti1 C25 78.7(2) . . ?
C23 Ti1 C25 53.6(3) . . ?
C24 Ti1 C25 31.5(3) . . ?
C27 Ti1 C25 55.0(3) . . ?
C26 Ti1 C25 32.8(3) . . ?
Cl1 Ti1 C25 119.7(3) . . ?
C19 Ti1 C25 104.4(3) . . ?
C18 Ti1 C25 118.7(3) . . ?
O6 Ti1 C22 123.36(17) . . ?
C23 Ti1 C22 101.8(3) . . ?
C24 Ti1 C22 120.5(3) . . ?
C27 Ti1 C22 113.8(3) . . ?
C26 Ti1 C22 147.5(3) . . ?
Cl1 Ti1 C22 78.54(15) . . ?
C19 Ti1 C22 56.9(2) . . ?
C18 Ti1 C22 33.9(2) . . ?
C25 Ti1 C22 151.9(3) . . ?
O6 Ti1 C21 89.30(16) . . ?
C23 Ti1 C21 132.6(2) . . ?
C24 Ti1 C21 136.1(3) . . ?
C27 Ti1 C21 147.1(3) . . ?
C26 Ti1 C21 169.7(2) . . ?
Cl1 Ti1 C21 83.34(15) . . ?
C19 Ti1 C21 56.3(2) . . ?
C18 Ti1 C21 56.6(2) . . ?
C25 Ti1 C21 154.5(3) . . ?
C22 Ti1 C21 34.23(18) . . ?
O6 Ti1 C20 78.35(15) . . ?
C23 Ti1 C20 121.6(4) . . ?
C24 Ti1 C20 107.4(3) . . ?
C27 Ti1 C20 155.2(4) . . ?
C26 Ti1 C20 153.0(3) . . ?
Cl1 Ti1 C20 115.85(14) . . ?
C19 Ti1 C20 33.69(18) . . ?
C18 Ti1 C20 56.7(2) . . ?
C25 Ti1 C20 121.0(3) . . ?
C22 Ti1 C20 56.49(19) . . ?
C21 Ti1 C20 33.73(18) . . ?
O1 C1 W1 175.6(7) . . ?
O2 C2 W1 179.5(5) . . ?
O3 C3 W1 174.4(4) . . ?
O4 C4 W1 178.7(6) . . ?
O5 C5 W1 175.8(5) . . ?
O6 C6 C7 112.5(3) . . ?
O6 C6 W1 121.4(3) . . ?
C7 C6 W1 126.1(3) . . ?
C6 O6 Ti1 174.6(3) . . ?
C14 S1 C7 91.5(2) . . ?
C8 C7 C6 128.7(4) . . ?
C8 C7 S1 111.6(3) . . ?
C6 C7 S1 119.7(3) . . ?
C7 C8 C9 113.6(4) . . ?
C7 C8 H8 123.2 . . ?
C9 C8 H8 123.2 . . ?
C10 C9 C14 119.0(4) . . ?
C10 C9 C8 129.5(4) . . ?
C14 C9 C8 111.4(4) . . ?
C10 C9 Cr1 69.5(2) . . ?
C14 C9 Cr1 72.0(2) . . ?
C8 C9 Cr1 127.5(3) . . ?
C11 C10 C9 119.4(4) . . ?
C11 C10 Cr1 71.9(3) . . ?
C9 C10 Cr1 73.4(2) . . ?
C11 C10 H10 120.3 . . ?
C9 C10 H10 120.3 . . ?
Cr1 C10 H10 126.3 . . ?
C10 C11 C12 120.3(4) . . ?
C10 C11 Cr1 71.3(3) . . ?
C12 C11 Cr1 70.9(3) . . ?
C10 C11 H11 119.8 . . ?
C12 C11 H11 119.8 . . ?
Cr1 C11 H11 130.7 . . ?
C13 C12 C11 121.4(4) . . ?
C13 C12 Cr1 72.7(3) . . ?
C11 C12 Cr1 71.8(3) . . ?
C13 C12 H12 119.3 . . ?
C11 C12 H12 119.3 . . ?
Cr1 C12 H12 128.5 . . ?
C12 C13 C14 118.5(4) . . ?
C12 C13 Cr1 70.7(3) . . ?
C14 C13 Cr1 73.1(2) . . ?
C12 C13 H13 120.7 . . ?
C14 C13 H13 120.7 . . ?
Cr1 C13 H13 127.4 . . ?
C13 C14 C9 121.1(4) . . ?
C13 C14 S1 127.1(3) . . ?
C9 C14 S1 111.9(3) . . ?
C13 C14 Cr1 70.2(2) . . ?
C9 C14 Cr1 71.3(2) . . ?
S1 C14 Cr1 130.2(2) . . ?
O15 C15 Cr1 179.2(5) . . ?
O16 C16 Cr1 178.8(5) . . ?
O17 C17 Cr1 177.4(5) . . ?
C22 C18 C19 107.7(5) . . ?
C22 C18 Ti1 73.8(3) . . ?
C19 C18 Ti1 72.5(3) . . ?
C22 C18 H18 126.1 . . ?
C19 C18 H18 126.1 . . ?
Ti1 C18 H18 119.4 . . ?
C20 C19 C18 108.2(5) . . ?
C20 C19 Ti1 75.1(3) . . ?
C18 C19 Ti1 72.7(3) . . ?
C20 C19 H19 125.9 . . ?
C18 C19 H19 125.9 . . ?
Ti1 C19 H19 118.3 . . ?
C19 C20 C21 107.8(5) . . ?
C19 C20 Ti1 71.2(3) . . ?
C21 C20 Ti1 72.5(3) . . ?
C19 C20 H20 126.1 . . ?
C21 C20 H20 126.1 . . ?
Ti1 C20 H20 122.0 . . ?
C20 C21 C22 108.3(5) . . ?
C20 C21 Ti1 73.8(3) . . ?
C22 C21 Ti1 72.5(3) . . ?
C20 C21 H21 125.9 . . ?
C22 C21 H21 125.9 . . ?
Ti1 C21 H21 119.7 . . ?
C18 C22 C21 107.9(5) . . ?
C18 C22 Ti1 72.3(3) . . ?
C21 C22 Ti1 73.3(3) . . ?
C18 C22 H22 126.1 . . ?
C21 C22 H22 126.1 . . ?
Ti1 C22 H22 120.1 . . ?
C24 C23 C27 108.2(8) . . ?
C24 C23 Ti1 73.9(4) . . ?
C27 C23 Ti1 73.5(5) . . ?
C24 C23 H23 125.9 . . ?
C27 C23 H23 125.9 . . ?
Ti1 C23 H23 118.5 . . ?
C25 C24 C23 110.3(9) . . ?
C25 C24 Ti1 75.9(4) . . ?
C23 C24 Ti1 73.6(5) . . ?
C25 C24 H24 124.8 . . ?
C23 C24 H24 124.8 . . ?
Ti1 C24 H24 117.4 . . ?
C24 C25 C26 109.7(8) . . ?
C24 C25 Ti1 72.6(4) . . ?
C26 C25 Ti1 72.9(4) . . ?
C24 C25 H25 125.1 . . ?
C26 C25 H25 125.1 . . ?
Ti1 C25 H25 120.9 . . ?
C25 C26 C27 106.6(7) . . ?
C25 C26 Ti1 74.2(4) . . ?
C27 C26 Ti1 72.5(4) . . ?
C25 C26 H26 126.7 . . ?
C27 C26 H26 126.7 . . ?
Ti1 C26 H26 118.6 . . ?
C23 C27 C26 105.1(8) . . ?
C23 C27 Ti1 72.4(4) . . ?
C26 C27 Ti1 73.4(4) . . ?
C23 C27 H27 127.5 . . ?
C26 C27 H27 127.5 . . ?
Ti1 C27 H27 118.9 . . ?
Cl2 C28 Cl3 112.6 . . ?
Cl2 C28 H28A 109.1 . . ?
Cl3 C28 H28A 109.1 . . ?
Cl2 C28 H28B 109.1 . . ?
Cl3 C28 H28B 109.1 . . ?
H28A C28 H28B 107.8 . . ?
Cl2A C28A Cl3A 112.6 . . ?
Cl2A C28A H28C 109.1 . . ?
Cl3A C28A H28C 109.1 . . ?
Cl2A C28A H28D 109.1 . . ?
Cl3A C28A H28D 109.1 . . ?
H28C C28A H28D 107.8 . . ?

loop_
_geom_bond_atom_site_label_1
_geom_bond_atom_site_label_2
_geom_bond_distance
_geom_bond_site_symmetry_2
_geom_bond_publ_flag
W1 C1 2.000(6) . ?
W1 C4 2.010(7) . ?
W1 C3 2.020(5) . ?
W1 C5 2.034(6) . ?
W1 C2 2.053(7) . ?
W1 C6 2.207(4) . ?
Cr1 C17 1.825(6) . ?
Cr1 C16 1.839(5) . ?
Cr1 C15 1.839(5) . ?
Cr1 C12 2.202(5) . ?
Cr1 C10 2.206(5) . ?
Cr1 C11 2.214(5) . ?
Cr1 C13 2.228(4) . ?
Cr1 C9 2.257(4) . ?
Cr1 C14 2.265(4) . ?
Ti1 O6 1.921(3) . ?
Ti1 C23 2.331(7) . ?
Ti1 C24 2.335(7) . ?
Ti1 C27 2.345(7) . ?
Ti1 C26 2.356(6) . ?
Ti1 Cl1 2.3593(15) . ?
Ti1 C19 2.360(5) . ?
Ti1 C18 2.362(5) . ?
Ti1 C25 2.372(6) . ?
Ti1 C22 2.381(5) . ?
Ti1 C21 2.391(5) . ?
Ti1 C20 2.409(5) . ?
C1 O1 1.151(7) . ?
C2 O2 1.133(7) . ?
C3 O3 1.146(6) . ?
C4 O4 1.146(8) . ?
C5 O5 1.137(7) . ?
C6 O6 1.280(5) . ?
C6 C7 1.461(6) . ?
S1 C14 1.723(4) . ?
S1 C7 1.775(4) . ?
C7 C8 1.361(6) . ?
C8 C9 1.440(6) . ?
C8 H8 0.9300 . ?
C9 C10 1.423(6) . ?
C9 C14 1.424(6) . ?
C10 C11 1.397(7) . ?
C10 H10 0.9300 . ?
C11 C12 1.414(7) . ?
C11 H11 0.9300 . ?
C12 C13 1.390(7) . ?
C12 H12 0.9300 . ?
C13 C14 1.413(6) . ?
C13 H13 0.9300 . ?
C15 O15 1.142(6) . ?
C16 O16 1.146(6) . ?
C17 O17 1.158(6) . ?
C18 C22 1.381(8) . ?
C18 C19 1.413(8) . ?
C18 H18 0.9300 . ?
C19 C20 1.383(7) . ?
C19 H19 0.9300 . ?
C20 C21 1.393(7) . ?
C20 H20 0.9300 . ?
C21 C22 1.405(7) . ?
C21 H21 0.9300 . ?
C22 H22 0.9300 . ?
C23 C24 1.303(14) . ?
C23 C27 1.369(14) . ?
C23 H23 0.9300 . ?
C24 C25 1.278(12) . ?
C24 H24 0.9300 . ?
C25 C26 1.336(11) . ?
C25 H25 0.9300 . ?
C26 C27 1.380(13) . ?
C26 H26 0.9300 . ?
C27 H27 0.9300 . ?
C28 Cl2 1.7230 . ?
C28 Cl3 1.7232 . ?
C28 H28A 0.9700 . ?
C28 H28B 0.9700 . ?
C28A Cl2A 1.7230 . ?
C28A Cl3A 1.7232 . ?
C28A H28C 0.9700 . ?
C28A H28D 0.9700 . ?

loop_
_geom_torsion_atom_site_label_1
_geom_torsion_atom_site_label_2
_geom_torsion_atom_site_label_3
_geom_torsion_atom_site_label_4
_geom_torsion
_geom_torsion_site_symmetry_1
_geom_torsion_site_symmetry_2
_geom_torsion_site_symmetry_3
_geom_torsion_site_symmetry_4
_geom_torsion_publ_flag
C4 W1 C6 O6 128.6(4) . . . . ?
C3 W1 C6 O6 -142.7(3) . . . . ?
C5 W1 C6 O6 40.9(4) . . . . ?
C2 W1 C6 O6 -50.3(4) . . . . ?
C4 W1 C6 C7 -50.1(4) . . . . ?
C3 W1 C6 C7 38.5(4) . . . . ?
C5 W1 C6 C7 -137.9(4) . . . . ?
C2 W1 C6 C7 130.9(4) . . . . ?
O6 C6 C7 C8 179.9(4) . . . . ?
W1 C6 C7 C8 -1.3(7) . . . . ?
O6 C6 C7 S1 -1.3(5) . . . . ?
W1 C6 C7 S1 177.6(2) . . . . ?
C14 S1 C7 C8 0.5(4) . . . . ?
C14 S1 C7 C6 -178.5(4) . . . . ?
C6 C7 C8 C9 179.9(4) . . . . ?
S1 C7 C8 C9 1.0(5) . . . . ?
C7 C8 C9 C10 -179.0(4) . . . . ?
C7 C8 C9 C14 -2.4(5) . . . . ?
C7 C8 C9 Cr1 -85.6(5) . . . . ?
C17 Cr1 C9 C10 169.4(3) . . . . ?
C16 Cr1 C9 C10 -20.3(8) . . . . ?
C15 Cr1 C9 C10 80.3(3) . . . . ?
C12 Cr1 C9 C10 -67.6(3) . . . . ?
C11 Cr1 C9 C10 -30.4(3) . . . . ?
C13 Cr1 C9 C10 -104.2(3) . . . . ?
C14 Cr1 C9 C10 -131.8(4) . . . . ?
C17 Cr1 C9 C14 -58.8(3) . . . . ?
C16 Cr1 C9 C14 111.6(7) . . . . ?
C15 Cr1 C9 C14 -147.9(3) . . . . ?
C12 Cr1 C9 C14 64.2(3) . . . . ?
C10 Cr1 C9 C14 131.8(4) . . . . ?
C11 Cr1 C9 C14 101.4(3) . . . . ?
C13 Cr1 C9 C14 27.6(3) . . . . ?
C17 Cr1 C9 C8 44.7(4) . . . . ?
C16 Cr1 C9 C8 -144.9(6) . . . . ?
C15 Cr1 C9 C8 -44.4(4) . . . . ?
C12 Cr1 C9 C8 167.7(4) . . . . ?
C10 Cr1 C9 C8 -124.6(5) . . . . ?
C11 Cr1 C9 C8 -155.0(4) . . . . ?
C13 Cr1 C9 C8 131.2(4) . . . . ?
C14 Cr1 C9 C8 103.6(5) . . . . ?
C14 C9 C10 C11 3.1(7) . . . . ?
C8 C9 C10 C11 179.5(4) . . . . ?
Cr1 C9 C10 C11 57.2(4) . . . . ?
C14 C9 C10 Cr1 -54.1(4) . . . . ?
C8 C9 C10 Cr1 122.2(5) . . . . ?
C17 Cr1 C10 C11 -147.2(4) . . . . ?
C16 Cr1 C10 C11 42.8(4) . . . . ?
C15 Cr1 C10 C11 129.7(3) . . . . ?
C12 Cr1 C10 C11 -28.8(3) . . . . ?
C13 Cr1 C10 C11 -64.7(3) . . . . ?
C9 Cr1 C10 C11 -129.6(4) . . . . ?
C14 Cr1 C10 C11 -100.6(3) . . . . ?
C17 Cr1 C10 C9 -17.6(5) . . . . ?
C16 Cr1 C10 C9 172.4(3) . . . . ?
C15 Cr1 C10 C9 -100.7(3) . . . . ?
C12 Cr1 C10 C9 100.8(3) . . . . ?
C11 Cr1 C10 C9 129.6(4) . . . . ?
C13 Cr1 C10 C9 64.9(3) . . . . ?
C14 Cr1 C10 C9 29.0(3) . . . . ?
C9 C10 C11 C12 -4.8(7) . . . . ?
Cr1 C10 C11 C12 53.1(4) . . . . ?
C9 C10 C11 Cr1 -58.0(4) . . . . ?
C17 Cr1 C11 C10 107.2(6) . . . . ?
C16 Cr1 C11 C10 -146.2(3) . . . . ?
C15 Cr1 C11 C10 -55.3(3) . . . . ?
C12 Cr1 C11 C10 133.0(4) . . . . ?
C13 Cr1 C11 C10 104.5(3) . . . . ?
C9 Cr1 C11 C10 30.6(3) . . . . ?
C14 Cr1 C11 C10 67.5(3) . . . . ?
C17 Cr1 C11 C12 -25.8(7) . . . . ?
C16 Cr1 C11 C12 80.8(3) . . . . ?
C15 Cr1 C11 C12 171.7(3) . . . . ?
C10 Cr1 C11 C12 -133.0(4) . . . . ?
C13 Cr1 C11 C12 -28.5(3) . . . . ?
C9 Cr1 C11 C12 -102.4(3) . . . . ?
C14 Cr1 C11 C12 -65.5(3) . . . . ?
C10 C11 C12 C13 2.2(8) . . . . ?
Cr1 C11 C12 C13 55.5(4) . . . . ?
C10 C11 C12 Cr1 -53.3(4) . . . . ?
C17 Cr1 C12 C13 37.4(4) . . . . ?
C16 Cr1 C12 C13 126.5(3) . . . . ?
C15 Cr1 C12 C13 -147.1(4) . . . . ?
C10 Cr1 C12 C13 -104.1(3) . . . . ?
C11 Cr1 C12 C13 -132.5(4) . . . . ?
C9 Cr1 C12 C13 -66.8(3) . . . . ?
C14 Cr1 C12 C13 -30.5(3) . . . . ?
C17 Cr1 C12 C11 169.9(3) . . . . ?
C16 Cr1 C12 C11 -101.0(3) . . . . ?
C15 Cr1 C12 C11 -14.6(5) . . . . ?
C10 Cr1 C12 C11 28.4(3) . . . . ?
C13 Cr1 C12 C11 132.5(4) . . . . ?
C9 Cr1 C12 C11 65.7(3) . . . . ?
C14 Cr1 C12 C11 102.0(3) . . . . ?
C11 C12 C13 C14 2.2(7) . . . . ?
Cr1 C12 C13 C14 57.2(4) . . . . ?
C11 C12 C13 Cr1 -55.1(4) . . . . ?
C17 Cr1 C13 C12 -150.0(3) . . . . ?
C16 Cr1 C13 C12 -58.8(4) . . . . ?
C15 Cr1 C13 C12 115.7(7) . . . . ?
C10 Cr1 C13 C12 65.3(3) . . . . ?
C11 Cr1 C13 C12 29.1(3) . . . . ?
C9 Cr1 C13 C12 101.8(3) . . . . ?
C14 Cr1 C13 C12 129.5(4) . . . . ?
C17 Cr1 C13 C14 80.6(3) . . . . ?
C16 Cr1 C13 C14 171.7(3) . . . . ?
C15 Cr1 C13 C14 -13.8(8) . . . . ?
C12 Cr1 C13 C14 -129.5(4) . . . . ?
C10 Cr1 C13 C14 -64.2(3) . . . . ?
C11 Cr1 C13 C14 -100.3(3) . . . . ?
C9 Cr1 C13 C14 -27.7(3) . . . . ?
C12 C13 C14 C9 -3.9(7) . . . . ?
Cr1 C13 C14 C9 52.2(4) . . . . ?
C12 C13 C14 S1 178.0(4) . . . . ?
Cr1 C13 C14 S1 -126.0(4) . . . . ?
C12 C13 C14 Cr1 -56.0(4) . . . . ?
C10 C9 C14 C13 1.3(7) . . . . ?
C8 C9 C14 C13 -175.7(4) . . . . ?
Cr1 C9 C14 C13 -51.7(4) . . . . ?
C10 C9 C14 S1 179.7(3) . . . . ?
C8 C9 C14 S1 2.7(5) . . . . ?
Cr1 C9 C14 S1 126.7(3) . . . . ?
C10 C9 C14 Cr1 53.0(4) . . . . ?
C8 C9 C14 Cr1 -124.0(4) . . . . ?
C7 S1 C14 C13 176.5(4) . . . . ?
C7 S1 C14 C9 -1.8(4) . . . . ?
C7 S1 C14 Cr1 81.7(3) . . . . ?
C17 Cr1 C14 C13 -100.0(3) . . . . ?
C16 Cr1 C14 C13 -14.1(5) . . . . ?
C15 Cr1 C14 C13 174.6(3) . . . . ?
C12 Cr1 C14 C13 30.4(3) . . . . ?
C10 Cr1 C14 C13 105.0(3) . . . . ?
C11 Cr1 C14 C13 67.9(3) . . . . ?
C9 Cr1 C14 C13 134.4(4) . . . . ?
C17 Cr1 C14 C9 125.6(3) . . . . ?
C16 Cr1 C14 C9 -148.5(4) . . . . ?
C15 Cr1 C14 C9 40.2(4) . . . . ?
C12 Cr1 C14 C9 -104.0(3) . . . . ?
C10 Cr1 C14 C9 -29.4(3) . . . . ?
C11 Cr1 C14 C9 -66.6(3) . . . . ?
C13 Cr1 C14 C9 -134.4(4) . . . . ?
C17 Cr1 C14 S1 22.4(3) . . . . ?
C16 Cr1 C14 S1 108.3(4) . . . . ?
C15 Cr1 C14 S1 -63.0(4) . . . . ?
C12 Cr1 C14 S1 152.8(4) . . . . ?
C10 Cr1 C14 S1 -132.6(3) . . . . ?
C11 Cr1 C14 S1 -169.8(3) . . . . ?
C13 Cr1 C14 S1 122.3(4) . . . . ?
C9 Cr1 C14 S1 -103.2(4) . . . . ?
O6 Ti1 C18 C22 -84.9(4) . . . . ?
C23 Ti1 C18 C22 138.1(6) . . . . ?
C24 Ti1 C18 C22 169.0(5) . . . . ?
C27 Ti1 C18 C22 115.5(4) . . . . ?
C26 Ti1 C18 C22 134.5(5) . . . . ?
Cl1 Ti1 C18 C22 31.6(4) . . . . ?
C19 Ti1 C18 C22 -115.1(5) . . . . ?
C25 Ti1 C18 C22 171.9(4) . . . . ?
C21 Ti1 C18 C22 -37.4(3) . . . . ?
C20 Ti1 C18 C22 -78.1(4) . . . . ?
O6 Ti1 C18 C19 30.2(5) . . . . ?
C23 Ti1 C18 C19 -106.8(6) . . . . ?
C24 Ti1 C18 C19 -75.9(5) . . . . ?
C27 Ti1 C18 C19 -129.4(4) . . . . ?
C26 Ti1 C18 C19 -110.4(5) . . . . ?
Cl1 Ti1 C18 C19 146.7(3) . . . . ?
C25 Ti1 C18 C19 -73.1(4) . . . . ?
C22 Ti1 C18 C19 115.1(5) . . . . ?
C21 Ti1 C18 C19 77.7(4) . . . . ?
C20 Ti1 C18 C19 37.0(3) . . . . ?
C22 C18 C19 C20 -1.3(6) . . . . ?
Ti1 C18 C19 C20 -67.3(4) . . . . ?
C22 C18 C19 Ti1 65.9(4) . . . . ?
O6 Ti1 C19 C20 -43.5(3) . . . . ?
C23 Ti1 C19 C20 -176.5(5) . . . . ?
C24 Ti1 C19 C20 -144.9(5) . . . . ?
C27 Ti1 C19 C20 177.5(4) . . . . ?
C26 Ti1 C19 C20 -141.8(4) . . . . ?
Cl1 Ti1 C19 C20 67.5(4) . . . . ?
C18 Ti1 C19 C20 115.0(5) . . . . ?
C25 Ti1 C19 C20 -125.0(4) . . . . ?
C22 Ti1 C19 C20 77.9(4) . . . . ?
C21 Ti1 C19 C20 36.6(3) . . . . ?
O6 Ti1 C19 C18 -158.5(3) . . . . ?
C23 Ti1 C19 C18 68.5(5) . . . . ?
C24 Ti1 C19 C18 100.1(5) . . . . ?
C27 Ti1 C19 C18 62.5(5) . . . . ?
C26 Ti1 C19 C18 103.3(5) . . . . ?
Cl1 Ti1 C19 C18 -47.5(4) . . . . ?
C25 Ti1 C19 C18 120.0(4) . . . . ?
C22 Ti1 C19 C18 -37.1(3) . . . . ?
C21 Ti1 C19 C18 -78.3(4) . . . . ?
C20 Ti1 C19 C18 -115.0(5) . . . . ?
C18 C19 C20 C21 2.0(6) . . . . ?
Ti1 C19 C20 C21 -63.6(4) . . . . ?
C18 C19 C20 Ti1 65.7(4) . . . . ?
O6 Ti1 C20 C19 136.8(3) . . . . ?
C23 Ti1 C20 C19 4.1(5) . . . . ?
C24 Ti1 C20 C19 36.4(5) . . . . ?
C27 Ti1 C20 C19 -5.1(8) . . . . ?
C26 Ti1 C20 C19 79.1(6) . . . . ?
Cl1 Ti1 C20 C19 -133.3(3) . . . . ?
C18 Ti1 C20 C19 -38.3(3) . . . . ?
C25 Ti1 C20 C19 67.7(4) . . . . ?
C22 Ti1 C20 C19 -79.1(4) . . . . ?
C21 Ti1 C20 C19 -116.5(5) . . . . ?
O6 Ti1 C20 C21 -106.7(3) . . . . ?
C23 Ti1 C20 C21 120.6(5) . . . . ?
C24 Ti1 C20 C21 152.9(5) . . . . ?
C27 Ti1 C20 C21 111.4(7) . . . . ?
C26 Ti1 C20 C21 -164.3(4) . . . . ?
Cl1 Ti1 C20 C21 -16.7(3) . . . . ?
C19 Ti1 C20 C21 116.5(5) . . . . ?
C18 Ti1 C20 C21 78.3(3) . . . . ?
C25 Ti1 C20 C21 -175.7(4) . . . . ?
C22 Ti1 C20 C21 37.4(3) . . . . ?
C19 C20 C21 C22 -2.0(6) . . . . ?
Ti1 C20 C21 C22 -64.8(4) . . . . ?
C19 C20 C21 Ti1 62.8(4) . . . . ?
O6 Ti1 C21 C20 69.8(3) . . . . ?
C23 Ti1 C21 C20 -84.5(7) . . . . ?
C24 Ti1 C21 C20 -38.8(6) . . . . ?
C27 Ti1 C21 C20 -133.9(7) . . . . ?
C26 Ti1 C21 C20 137.0(17) . . . . ?
Cl1 Ti1 C21 C20 164.9(3) . . . . ?
C19 Ti1 C21 C20 -36.6(3) . . . . ?
C18 Ti1 C21 C20 -78.7(4) . . . . ?
C25 Ti1 C21 C20 8.5(8) . . . . ?
C22 Ti1 C21 C20 -115.7(5) . . . . ?
O6 Ti1 C21 C22 -174.5(3) . . . . ?
C23 Ti1 C21 C22 31.2(7) . . . . ?
C24 Ti1 C21 C22 76.9(6) . . . . ?
C27 Ti1 C21 C22 -18.2(8) . . . . ?
C26 Ti1 C21 C22 -107.3(17) . . . . ?
Cl1 Ti1 C21 C22 -79.4(3) . . . . ?
C19 Ti1 C21 C22 79.1(4) . . . . ?
C18 Ti1 C21 C22 37.0(3) . . . . ?
C25 Ti1 C21 C22 124.2(7) . . . . ?
C20 Ti1 C21 C22 115.7(5) . . . . ?
C19 C18 C22 C21 0.1(6) . . . . ?
Ti1 C18 C22 C21 65.2(4) . . . . ?
C19 C18 C22 Ti1 -65.1(4) . . . . ?
C20 C21 C22 C18 1.1(6) . . . . ?
Ti1 C21 C22 C18 -64.5(4) . . . . ?
C20 C21 C22 Ti1 65.7(4) . . . . ?
O6 Ti1 C22 C18 122.2(4) . . . . ?
C23 Ti1 C22 C18 -41.5(6) . . . . ?
C24 Ti1 C22 C18 -12.8(5) . . . . ?
C27 Ti1 C22 C18 -75.1(5) . . . . ?
C26 Ti1 C22 C18 -83.0(6) . . . . ?
Cl1 Ti1 C22 C18 -149.4(4) . . . . ?
C19 Ti1 C22 C18 38.2(4) . . . . ?
C25 Ti1 C22 C18 -15.3(7) . . . . ?
C21 Ti1 C22 C18 115.6(5) . . . . ?
C20 Ti1 C22 C18 78.7(4) . . . . ?
O6 Ti1 C22 C21 6.6(4) . . . . ?
C23 Ti1 C22 C21 -157.1(5) . . . . ?
C24 Ti1 C22 C21 -128.4(5) . . . . ?
C27 Ti1 C22 C21 169.3(5) . . . . ?
C26 Ti1 C22 C21 161.4(4) . . . . ?
Cl1 Ti1 C22 C21 95.0(3) . . . . ?
C19 Ti1 C22 C21 -77.5(4) . . . . ?
C18 Ti1 C22 C21 -115.6(5) . . . . ?
C25 Ti1 C22 C21 -130.9(6) . . . . ?
C20 Ti1 C22 C21 -36.9(3) . . . . ?
O6 Ti1 C23 C24 -32.0(10) . . . . ?
C27 Ti1 C23 C24 -115.1(8) . . . . ?
C26 Ti1 C23 C24 -76.1(6) . . . . ?
Cl1 Ti1 C23 C24 -148.6(6) . . . . ?
C19 Ti1 C23 C24 74.0(7) . . . . ?
C18 Ti1 C23 C24 107.2(8) . . . . ?
C25 Ti1 C23 C24 -35.5(5) . . . . ?
C22 Ti1 C23 C24 129.5(6) . . . . ?
C21 Ti1 C23 C24 112.2(6) . . . . ?
C20 Ti1 C23 C24 71.8(6) . . . . ?
O6 Ti1 C23 C27 83.2(10) . . . . ?
C24 Ti1 C23 C27 115.1(8) . . . . ?
C26 Ti1 C23 C27 39.1(5) . . . . ?
Cl1 Ti1 C23 C27 -33.4(8) . . . . ?
C19 Ti1 C23 C27 -170.8(8) . . . . ?
C18 Ti1 C23 C27 -137.7(8) . . . . ?
C25 Ti1 C23 C27 79.6(6) . . . . ?
C22 Ti1 C23 C27 -115.3(7) . . . . ?
C21 Ti1 C23 C27 -132.6(6) . . . . ?
C20 Ti1 C23 C27 -173.1(6) . . . . ?
C27 C23 C24 C25 1.6(10) . . . . ?
Ti1 C23 C24 C25 67.6(6) . . . . ?
C27 C23 C24 Ti1 -66.1(6) . . . . ?
O6 Ti1 C24 C25 39.7(7) . . . . ?
C23 Ti1 C24 C25 -116.6(9) . . . . ?
C27 Ti1 C24 C25 -78.4(7) . . . . ?
C26 Ti1 C24 C25 -36.3(5) . . . . ?
Cl1 Ti1 C24 C25 -72.0(9) . . . . ?
C19 Ti1 C24 C25 141.0(7) . . . . ?
C18 Ti1 C24 C25 175.2(7) . . . . ?
C22 Ti1 C24 C25 -177.7(6) . . . . ?
C21 Ti1 C24 C25 142.8(5) . . . . ?
C20 Ti1 C24 C25 121.4(6) . . . . ?
O6 Ti1 C24 C23 156.2(7) . . . . ?
C27 Ti1 C24 C23 38.2(6) . . . . ?
C26 Ti1 C24 C23 80.3(6) . . . . ?
Cl1 Ti1 C24 C23 44.6(9) . . . . ?
C19 Ti1 C24 C23 -102.5(7) . . . . ?
C18 Ti1 C24 C23 -68.2(7) . . . . ?
C25 Ti1 C24 C23 116.6(9) . . . . ?
C22 Ti1 C24 C23 -61.2(7) . . . . ?
C21 Ti1 C24 C23 -100.6(6) . . . . ?
C20 Ti1 C24 C23 -122.0(6) . . . . ?
C23 C24 C25 C26 -2.2(9) . . . . ?
Ti1 C24 C25 C26 64.0(5) . . . . ?
C23 C24 C25 Ti1 -66.2(6) . . . . ?
O6 Ti1 C25 C24 -140.7(7) . . . . ?
C23 Ti1 C25 C24 36.6(6) . . . . ?
C27 Ti1 C25 C24 78.9(7) . . . . ?
C26 Ti1 C25 C24 117.7(8) . . . . ?
Cl1 Ti1 C25 C24 130.0(7) . . . . ?
C19 Ti1 C25 C24 -39.8(7) . . . . ?
C18 Ti1 C25 C24 -5.5(8) . . . . ?
C22 Ti1 C25 C24 4.2(11) . . . . ?
C21 Ti1 C25 C24 -77.3(8) . . . . ?
C20 Ti1 C25 C24 -71.8(7) . . . . ?
O6 Ti1 C25 C26 101.6(6) . . . . ?
C23 Ti1 C25 C26 -81.1(6) . . . . ?
C24 Ti1 C25 C26 -117.7(8) . . . . ?
C27 Ti1 C25 C26 -38.9(5) . . . . ?
Cl1 Ti1 C25 C26 12.2(6) . . . . ?
C19 Ti1 C25 C26 -157.5(5) . . . . ?
C18 Ti1 C25 C26 -123.2(6) . . . . ?
C22 Ti1 C25 C26 -113.6(8) . . . . ?
C21 Ti1 C25 C26 165.0(5) . . . . ?
C20 Ti1 C25 C26 170.5(5) . . . . ?
C24 C25 C26 C27 2.0(8) . . . . ?
Ti1 C25 C26 C27 65.8(5) . . . . ?
C24 C25 C26 Ti1 -63.8(5) . . . . ?
O6 Ti1 C26 C25 -74.2(5) . . . . ?
C23 Ti1 C26 C25 74.7(6) . . . . ?
C24 Ti1 C26 C25 34.8(5) . . . . ?
C27 Ti1 C26 C25 113.6(7) . . . . ?
Cl1 Ti1 C26 C25 -169.4(5) . . . . ?
C19 Ti1 C26 C25 30.9(8) . . . . ?
C18 Ti1 C26 C25 78.9(7) . . . . ?
C22 Ti1 C26 C25 126.6(7) . . . . ?
C21 Ti1 C26 C25 -141.6(14) . . . . ?
C20 Ti1 C26 C25 -18.2(8) . . . . ?
O6 Ti1 C26 C27 172.2(7) . . . . ?
C23 Ti1 C26 C27 -38.9(6) . . . . ?
C24 Ti1 C26 C27 -78.9(6) . . . . ?
Cl1 Ti1 C26 C27 77.0(7) . . . . ?
C19 Ti1 C26 C27 -82.7(9) . . . . ?
C18 Ti1 C26 C27 -34.7(9) . . . . ?
C25 Ti1 C26 C27 -113.6(7) . . . . ?
C22 Ti1 C26 C27 13.0(9) . . . . ?
C21 Ti1 C26 C27 104.7(15) . . . . ?
C20 Ti1 C26 C27 -131.8(8) . . . . ?
C24 C23 C27 C26 -0.3(9) . . . . ?
Ti1 C23 C27 C26 -66.6(5) . . . . ?
C24 C23 C27 Ti1 66.3(6) . . . . ?
C25 C26 C27 C23 -1.0(8) . . . . ?
Ti1 C26 C27 C23 66.0(6) . . . . ?
C25 C26 C27 Ti1 -67.0(5) . . . . ?
O6 Ti1 C27 C23 -121.4(8) . . . . ?
C24 Ti1 C27 C23 -36.3(6) . . . . ?
C26 Ti1 C27 C23 -112.3(8) . . . . ?
Cl1 Ti1 C27 C23 148.3(8) . . . . ?
C19 Ti1 C27 C23 10.8(9) . . . . ?
C18 Ti1 C27 C23 41.9(8) . . . . ?
C25 Ti1 C27 C23 -75.0(7) . . . . ?
C22 Ti1 C27 C23 75.3(7) . . . . ?
C21 Ti1 C27 C23 86.4(7) . . . . ?
C20 Ti1 C27 C23 14.1(12) . . . . ?
O6 Ti1 C27 C26 -9.1(8) . . . . ?
C23 Ti1 C27 C26 112.3(8) . . . . ?
C24 Ti1 C27 C26 76.0(6) . . . . ?
Cl1 Ti1 C27 C26 -99.4(7) . . . . ?
C19 Ti1 C27 C26 123.1(7) . . . . ?
C18 Ti1 C27 C26 154.2(6) . . . . ?
C25 Ti1 C27 C26 37.3(5) . . . . ?
C22 Ti1 C27 C26 -172.4(6) . . . . ?
C21 Ti1 C27 C26 -161.3(5) . . . . ?
C20 Ti1 C27 C26 126.4(9) . . . . ?
